data_7156777
loop_
_publ_author_name
'Guo, Jia'
'Xu, Cong'
'Wang, Ling'
'Huang, Wanqiao'
'Wang, Mang'

_publ_section_title
;
 Catalyst-free and selective trifluoromethylative cyclization of
 acryloanilides using PhICF<sub>3</sub>Cl.
;
_journal_issue 18
_journal_name_full 'Organic &amp; biomolecular chemistry'
_journal_page_first 4593
_journal_page_last 4599
_journal_paper_doi 10.1039/c9ob00601j
_journal_volume 17
_journal_year 2019
_chemical_formula_moiety '0.21(C20 H18 F3 N O)'
_chemical_formula_sum 'C4.21 H3.79 F0.63 N0.21 O0.21'
_chemical_formula_weight 72.71
_space_group_crystal_system monoclinic
_space_group_IT_number 14
_space_group_name_Hall '-P 2yn'
_space_group_name_H-M_alt 'P 1 21/n 1'
_symmetry_space_group_name_Hall '-P 2yn'
_symmetry_space_group_name_H-M 'P 1 21/n 1'
_atom_sites_solution_hydrogens difmap
_atom_sites_solution_primary dual
_audit_block_doi 10.5517/ccdc.csd.cc207z9k
_audit_creation_date 2018-05-13
_audit_creation_method
;
Olex2 1.2
(compiled 2017.03.28 svn.r3405 for OlexSys, GUI svn.r5335)
;
_audit_update_record
;
2018-07-09 deposited with the CCDC.    2019-04-08 downloaded from the CCDC.
;
_cell_angle_alpha 90
_cell_angle_beta 106.736(6)
_cell_angle_gamma 90
_cell_formula_units_Z 19
_cell_length_a 8.1844(9)
_cell_length_b 24.475(3)
_cell_length_c 8.6835(9)
_cell_measurement_reflns_used 6162
_cell_measurement_temperature 294(2)
_cell_measurement_theta_max 72.11
_cell_measurement_theta_min 3.61
_cell_volume 1665.7(3)
_computing_cell_refinement 'SAINT v8.37A (Bruker, 2015)'
_computing_data_reduction 'SAINT v8.37A (Bruker, 2015)'
_computing_molecular_graphics 'Olex2 (Dolomanov et al., 2009)'
_computing_publication_material 'Olex2 (Dolomanov et al., 2009)'
_computing_structure_refinement 'ShelXL (Sheldrick, 2015)'
_computing_structure_solution 'ShelXT (Sheldrick, 2015)'
_diffrn_ambient_temperature 294.21
_diffrn_measured_fraction_theta_full 0.996
_diffrn_measured_fraction_theta_max 0.988
_diffrn_measurement_device_type 'CCD area detector'
_diffrn_measurement_method 'phi and omega scans'
_diffrn_radiation_monochromator graphite
_diffrn_radiation_type CuK\a
_diffrn_radiation_wavelength 1.54178
_diffrn_reflns_av_R_equivalents 0.0302
_diffrn_reflns_av_unetI/netI 0.0267
_diffrn_reflns_Laue_measured_fraction_full 0.996
_diffrn_reflns_Laue_measured_fraction_max 0.988
_diffrn_reflns_limit_h_max 10
_diffrn_reflns_limit_h_min -8
_diffrn_reflns_limit_k_max 30
_diffrn_reflns_limit_k_min -29
_diffrn_reflns_limit_l_max 10
_diffrn_reflns_limit_l_min -10
_diffrn_reflns_number 12352
_diffrn_reflns_point_group_measured_fraction_full 0.996
_diffrn_reflns_point_group_measured_fraction_max 0.988
_diffrn_reflns_theta_full 67.679
_diffrn_reflns_theta_max 72.302
_diffrn_reflns_theta_min 3.612
_exptl_absorpt_coefficient_mu 0.908
_exptl_absorpt_correction_type none
_exptl_crystal_colour yellow
_exptl_crystal_density_diffrn 1.377
_exptl_crystal_description block
_exptl_crystal_F_000 720
_exptl_crystal_size_max 0.4
_exptl_crystal_size_mid 0.3
_exptl_crystal_size_min 0.2
_refine_diff_density_max 0.226
_refine_diff_density_min -0.256
_refine_diff_density_rms 0.037
_refine_ls_extinction_method none
_refine_ls_goodness_of_fit_ref 1.050
_refine_ls_hydrogen_treatment refall
_refine_ls_matrix_type full
_refine_ls_number_parameters 298
_refine_ls_number_reflns 3252
_refine_ls_number_restraints 0
_refine_ls_restrained_S_all 1.050
_refine_ls_R_factor_all 0.0664
_refine_ls_R_factor_gt 0.0520
_refine_ls_shift/su_max 0.001
_refine_ls_shift/su_mean 0.000
_refine_ls_structure_factor_coef Fsqd
_refine_ls_weighting_details 'w=1/[\s^2^(Fo^2^)+(0.0502P)^2^+0.7873P] where P=(Fo^2^+2Fc^2^)/3'
_refine_ls_weighting_scheme calc
_refine_ls_wR_factor_gt 0.1199
_refine_ls_wR_factor_ref 0.1280
_reflns_Friedel_coverage 0.000
_reflns_number_gt 2586
_reflns_number_total 3252
_reflns_threshold_expression 'I > 2\s(I)'
_cod_data_source_file c9ob00601j2.cif
_cod_data_source_block a
_cod_depositor_comments 'Adding full bibliography for 7156777.cif.'
_cod_database_code 7156777
_shelx_shelxl_version_number 2014/7
_shelx_space_group_comment
;
The symmetry employed for this shelxl refinement is uniquely defined
by the following loop, which should always be used as a source of
symmetry information in preference to the above space-group names.
They are only intended as comments.
;
_olex2_refinement_description
;
;
_olex2_submission_special_instructions 'No special instructions were received'

loop_
_space_group_symop_operation_xyz
'x, y, z'
'-x+1/2, y+1/2, -z+1/2'
'-x, -y, -z'
'x-1/2, -y-1/2, z-1/2'

loop_
_atom_site_label
_atom_site_type_symbol
_atom_site_fract_x
_atom_site_fract_y
_atom_site_fract_z
_atom_site_U_iso_or_equiv
_atom_site_adp_type
_atom_site_occupancy
_atom_site_site_symmetry_order
_atom_site_calc_flag
F1 F 1.0111(2) 0.55176(8) 0.90558(18) 0.0856(5) Uani 1 1 d
O1 O 0.7657(2) 0.62340(7) 1.07274(18) 0.0637(5) Uani 1 1 d
F3 F 1.12092(19) 0.60106(8) 0.7667(2) 0.0948(6) Uani 1 1 d
N1 N 0.8640(2) 0.68067(7) 0.91697(18) 0.0441(4) Uani 1 1 d
F2 F 1.1114(3) 0.51504(9) 0.7316(3) 0.1226(8) Uani 1 1 d
C15 C 0.8153(2) 0.66445(7) 0.6293(2) 0.0331(4) Uani 1 1 d
C16 C 0.8722(2) 0.69831(8) 0.7643(2) 0.0376(4) Uani 1 1 d
C10 C 0.7341(2) 0.60890(7) 0.6408(2) 0.0328(4) Uani 1 1 d
C5 C 0.5685(2) 0.60492(7) 0.5015(2) 0.0387(4) Uani 1 1 d
C20 C 0.8342(3) 0.68290(9) 0.4842(2) 0.0445(5) Uani 1 1 d
C13 C 0.7698(3) 0.63692(8) 0.9385(2) 0.0417(4) Uani 1 1 d
C11 C 0.8540(3) 0.56130(9) 0.6304(3) 0.0457(5) Uani 1 1 d
C8 C 0.6604(2) 0.60860(7) 0.7885(2) 0.0376(4) Uani 1 1 d
C6 C 0.4324(2) 0.62464(8) 0.5507(3) 0.0448(5) Uani 1 1 d
C7 C 0.4930(3) 0.64199(9) 0.7229(3) 0.0457(5) Uani 1 1 d
C9 C 0.6141(3) 0.55142(9) 0.8324(3) 0.0546(6) Uani 1 1 d
C4 C 0.5439(3) 0.58664(8) 0.3451(3) 0.0506(5) Uani 1 1 d
C17 C 0.9415(3) 0.74935(9) 0.7490(3) 0.0530(6) Uani 1 1 d
C19 C 0.9056(3) 0.73308(10) 0.4712(3) 0.0589(6) Uani 1 1 d
C18 C 0.9578(3) 0.76639(10) 0.6033(3) 0.0613(6) Uani 1 1 d
C12 C 1.0218(3) 0.55735(10) 0.7567(3) 0.0571(6) Uani 1 1 d
C2 C 0.2689(3) 0.62572(10) 0.4433(3) 0.0624(7) Uani 1 1 d
C3 C 0.3798(4) 0.58796(10) 0.2389(3) 0.0647(7) Uani 1 1 d
C1 C 0.2447(4) 0.60666(11) 0.2883(4) 0.0726(8) Uani 1 1 d
C14 C 0.9518(5) 0.71279(12) 1.0589(3) 0.0673(7) Uani 1 1 d
H9A H 0.542(3) 0.5331(11) 0.736(3) 0.062(7) Uiso 1 1 d
H9B H 0.548(4) 0.5543(13) 0.912(4) 0.095(10) Uiso 1 1 d
H9C H 0.715(3) 0.5279(11) 0.875(3) 0.066(7) Uiso 1 1 d
H14A H 0.948(4) 0.6905(12) 1.153(4) 0.083(9) Uiso 1 1 d
H14B H 1.075(4) 0.7174(12) 1.061(3) 0.086(10) Uiso 1 1 d
H14C H 0.893(4) 0.7486(13) 1.057(4) 0.091(10) Uiso 1 1 d
H7A H 0.522(3) 0.6841(10) 0.731(3) 0.051(6) Uiso 1 1 d
H7B H 0.419(3) 0.6346(10) 0.785(3) 0.061(7) Uiso 1 1 d
H20 H 0.794(3) 0.6598(9) 0.389(3) 0.057(6) Uiso 1 1 d
H4 H 0.644(3) 0.5717(10) 0.308(3) 0.059(7) Uiso 1 1 d
H17 H 0.975(3) 0.7731(11) 0.840(3) 0.066(7) Uiso 1 1 d
H1 H 0.130(4) 0.6056(12) 0.211(4) 0.092(9) Uiso 1 1 d
H3 H 0.358(4) 0.5731(11) 0.124(3) 0.080(8) Uiso 1 1 d
H19 H 0.914(4) 0.7445(11) 0.372(4) 0.081(9) Uiso 1 1 d
H2 H 0.176(4) 0.6376(11) 0.483(3) 0.074(8) Uiso 1 1 d
H18 H 1.006(4) 0.8022(12) 0.594(3) 0.078(8) Uiso 1 1 d
H11A H 0.882(3) 0.5648(9) 0.531(3) 0.050(6) Uiso 1 1 d
H11B H 0.795(3) 0.5252(11) 0.627(3) 0.062(7) Uiso 1 1 d

loop_
_atom_site_aniso_label
_atom_site_aniso_U_11
_atom_site_aniso_U_22
_atom_site_aniso_U_33
_atom_site_aniso_U_23
_atom_site_aniso_U_13
_atom_site_aniso_U_12
F1 0.0658(9) 0.1217(14) 0.0606(9) 0.0223(9) 0.0047(7) 0.0118(9)
O1 0.0875(12) 0.0710(11) 0.0379(8) 0.0059(7) 0.0261(8) -0.0050(9)
F3 0.0435(8) 0.1054(13) 0.1234(15) 0.0286(11) 0.0048(8) -0.0073(8)
N1 0.0569(10) 0.0432(9) 0.0310(8) -0.0063(7) 0.0109(7) -0.0068(8)
F2 0.0935(13) 0.1218(16) 0.1329(17) -0.0249(13) 0.0016(11) 0.0730(12)
C15 0.0325(9) 0.0345(9) 0.0325(9) -0.0022(7) 0.0097(7) 0.0001(7)
C16 0.0398(10) 0.0373(10) 0.0358(10) -0.0032(8) 0.0112(8) -0.0042(8)
C10 0.0364(9) 0.0294(9) 0.0317(9) -0.0022(7) 0.0087(7) 0.0006(7)
C5 0.0423(10) 0.0293(9) 0.0402(10) -0.0011(7) 0.0049(8) -0.0035(8)
C20 0.0529(12) 0.0469(11) 0.0372(10) -0.0047(9) 0.0186(9) -0.0064(9)
C13 0.0498(11) 0.0435(11) 0.0339(10) 0.0024(8) 0.0156(8) 0.0056(9)
C11 0.0498(12) 0.0408(11) 0.0468(12) -0.0033(9) 0.0144(9) 0.0084(9)
C8 0.0404(10) 0.0348(9) 0.0404(10) 0.0036(8) 0.0161(8) 0.0000(8)
C6 0.0394(10) 0.0363(10) 0.0554(12) 0.0039(9) 0.0085(9) -0.0018(8)
C7 0.0407(10) 0.0463(12) 0.0545(12) 0.0019(10) 0.0207(9) 0.0033(9)
C9 0.0621(15) 0.0418(12) 0.0632(15) 0.0087(11) 0.0231(12) -0.0068(11)
C4 0.0609(13) 0.0382(11) 0.0454(12) -0.0079(9) 0.0036(10) -0.0032(10)
C17 0.0616(13) 0.0464(12) 0.0520(13) -0.0126(10) 0.0181(11) -0.0177(10)
C19 0.0786(16) 0.0566(14) 0.0505(13) 0.0058(11) 0.0331(12) -0.0139(12)
C18 0.0775(16) 0.0465(13) 0.0666(15) -0.0010(11) 0.0314(13) -0.0226(12)
C12 0.0472(12) 0.0591(14) 0.0646(15) 0.0046(11) 0.0153(11) 0.0153(11)
C2 0.0420(12) 0.0581(14) 0.0781(17) 0.0089(12) 0.0031(12) 0.0019(11)
C3 0.0786(17) 0.0479(13) 0.0493(14) -0.0053(11) -0.0109(12) -0.0066(12)
C1 0.0585(15) 0.0586(15) 0.0758(18) 0.0049(13) -0.0203(14) -0.0084(12)
C14 0.097(2) 0.0609(16) 0.0366(12) -0.0119(11) 0.0072(12) -0.0128(15)

loop_
_atom_type_symbol
_atom_type_description
_atom_type_scat_dispersion_real
_atom_type_scat_dispersion_imag
_atom_type_scat_source
C C 0.0181 0.0091 'International Tables Vol C Tables 4.2.6.8 and 6.1.1.4'
H H 0.0000 0.0000 'International Tables Vol C Tables 4.2.6.8 and 6.1.1.4'
F F 0.0727 0.0534 'International Tables Vol C Tables 4.2.6.8 and 6.1.1.4'
N N 0.0311 0.0180 'International Tables Vol C Tables 4.2.6.8 and 6.1.1.4'
O O 0.0492 0.0322 'International Tables Vol C Tables 4.2.6.8 and 6.1.1.4'

loop_
_geom_angle_atom_site_label_1
_geom_angle_atom_site_label_2
_geom_angle_atom_site_label_3
_geom_angle
C16 N1 C14 118.75(18)
C13 N1 C16 123.34(15)
C13 N1 C14 117.79(18)
C16 C15 C10 121.17(15)
C20 C15 C16 118.00(17)
C20 C15 C10 120.83(16)
C15 C16 N1 120.63(16)
C17 C16 N1 119.56(17)
C17 C16 C15 119.79(18)
C15 C10 C5 107.83(14)
C15 C10 C11 111.84(16)
C15 C10 C8 109.53(14)
C5 C10 C11 109.75(15)
C5 C10 C8 100.60(14)
C11 C10 C8 116.45(15)
C6 C5 C10 109.85(16)
C4 C5 C10 129.53(18)
C4 C5 C6 120.60(19)
C15 C20 H20 118.8(14)
C19 C20 C15 121.66(19)
C19 C20 H20 119.6(13)
O1 C13 N1 121.05(19)
O1 C13 C8 121.54(19)
N1 C13 C8 117.25(16)
C10 C11 H11A 107.7(13)
C10 C11 H11B 111.0(14)
C12 C11 C10 118.19(18)
C12 C11 H11A 105.2(14)
C12 C11 H11B 107.2(14)
H11A C11 H11B 106.9(19)
C13 C8 C10 115.41(15)
C13 C8 C7 108.29(16)
C13 C8 C9 109.35(17)
C7 C8 C10 101.77(15)
C9 C8 C10 113.01(17)
C9 C8 C7 108.49(17)
C5 C6 C7 109.96(17)
C5 C6 C2 120.1(2)
C2 C6 C7 129.9(2)
C8 C7 H7A 109.5(12)
C8 C7 H7B 109.6(15)
C6 C7 C8 102.73(16)
C6 C7 H7A 110.3(12)
C6 C7 H7B 116.0(15)
H7A C7 H7B 108.6(19)
C8 C9 H9A 109.7(15)
C8 C9 H9B 109.4(18)
C8 C9 H9C 112.8(15)
H9A C9 H9B 108(2)
H9A C9 H9C 107(2)
H9B C9 H9C 110(2)
C5 C4 C3 118.7(2)
C5 C4 H4 121.0(14)
C3 C4 H4 120.2(13)
C16 C17 H17 119.5(15)
C18 C17 C16 120.6(2)
C18 C17 H17 119.8(15)
C20 C19 H19 119.5(18)
C18 C19 C20 119.9(2)
C18 C19 H19 120.6(18)
C17 C18 H18 120.1(16)
C19 C18 C17 120.0(2)
C19 C18 H18 119.9(16)
F1 C12 F3 103.2(2)
F1 C12 C11 114.65(19)
F3 C12 C11 114.2(2)
F2 C12 F1 105.9(2)
F2 C12 F3 106.5(2)
F2 C12 C11 111.5(2)
C6 C2 H2 118.2(17)
C1 C2 C6 119.0(3)
C1 C2 H2 122.7(17)
C4 C3 H3 119.8(16)
C1 C3 C4 120.6(2)
C1 C3 H3 119.5(16)
C2 C1 H1 121.0(18)
C3 C1 C2 120.9(2)
C3 C1 H1 118.1(18)
N1 C14 H14A 105.8(17)
N1 C14 H14B 108.8(17)
N1 C14 H14C 110.0(18)
H14A C14 H14B 108(2)
H14A C14 H14C 112(2)
H14B C14 H14C 112(2)

loop_
_geom_bond_atom_site_label_1
_geom_bond_atom_site_label_2
_geom_bond_distance
F1 C12 1.328(3)
O1 C13 1.222(2)
F3 C12 1.330(3)
N1 C16 1.414(2)
N1 C13 1.363(3)
N1 C14 1.464(3)
F2 C12 1.323(3)
C15 C16 1.401(2)
C15 C10 1.529(2)
C15 C20 1.388(3)
C16 C17 1.394(3)
C10 C5 1.537(2)
C10 C11 1.542(3)
C10 C8 1.567(2)
C5 C6 1.390(3)
C5 C4 1.388(3)
C20 C19 1.379(3)
C20 H20 0.97(2)
C13 C8 1.519(3)
C11 C12 1.493(3)
C11 H11A 0.96(2)
C11 H11B 1.00(3)
C8 C7 1.556(3)
C8 C9 1.527(3)
C6 C7 1.495(3)
C6 C2 1.393(3)
C7 H7A 1.06(2)
C7 H7B 0.93(3)
C9 H9A 0.99(3)
C9 H9B 1.00(3)
C9 H9C 0.99(3)
C4 C3 1.394(3)
C4 H4 1.03(2)
C17 C18 1.375(3)
C17 H17 0.96(3)
C19 C18 1.371(3)
C19 H19 0.93(3)
C18 H18 0.97(3)
C2 C1 1.384(4)
C2 H2 0.97(3)
C3 C1 1.374(4)
C3 H3 1.03(3)
C1 H1 0.99(3)
C14 H14A 0.99(3)
C14 H14B 1.01(3)
C14 H14C 1.00(3)
